data_4113127
loop_
_publ_author_name
'Audris Huang'
'Jeremy J. Kodanko'
'Larry E. Overman'

_publ_section_title
;
 Asymmetric Synthesis of Pyrrolidinoindolines. Application for the
 Practical Total Synthesis of (-)-Phenserine
;
_journal_name_full 'Journal of the American Chemical Society'
_journal_page_first 14043
_journal_page_last 14053
_journal_paper_doi 10.1021/ja046690e
_journal_volume 126
_journal_year 2004
_chemical_formula_sum 'C31 H38 Br2 N2 O4'
_chemical_formula_weight 662.45
_chemical_name_systematic
; 
 ? 
;
_space_group_IT_number 14
_symmetry_cell_setting monoclinic
_symmetry_space_group_name_Hall '-P 2yn'
_symmetry_space_group_name_H-M 'P 1 21/n 1'
_atom_sites_solution_hydrogens geom
_atom_sites_solution_primary direct
_atom_sites_solution_secondary difmap
_audit_creation_method SHELXTL
_cell_angle_alpha 90.00
_cell_angle_beta 91.705(3)
_cell_angle_gamma 90.00
_cell_formula_units_Z 4
_cell_length_a 11.0019(19)
_cell_length_b 22.129(4)
_cell_length_c 12.341(2)
_cell_measurement_temperature 163(2)
_cell_volume 3003.2(9)
_computing_cell_refinement 'Bruker SMART/SAINT'
_computing_data_collection 'Bruker SMART'
_computing_data_reduction 'Bruker SAINT'
_computing_molecular_graphics 'Bruker SHELXTL'
_computing_publication_material 'Bruker SHELXTL'
_computing_structure_refinement 'Bruker SHELXTL'
_computing_structure_solution 'Bruker SHELXTL'
_diffrn_ambient_temperature 163(2)
_diffrn_measured_fraction_theta_full 0.996
_diffrn_measured_fraction_theta_max 0.996
_diffrn_measurement_device_type 'CCD area detector'
_diffrn_measurement_method 'omega scans'
_diffrn_radiation_monochromator graphite
_diffrn_radiation_source 'sealed tube'
_diffrn_radiation_type MoK\a
_diffrn_radiation_wavelength 0.71073
_diffrn_reflns_av_R_equivalents 0.0782
_diffrn_reflns_av_sigmaI/netI 0.0655
_diffrn_reflns_limit_h_max 12
_diffrn_reflns_limit_h_min -12
_diffrn_reflns_limit_k_max 26
_diffrn_reflns_limit_k_min -26
_diffrn_reflns_limit_l_max 14
_diffrn_reflns_limit_l_min -14
_diffrn_reflns_number 24691
_diffrn_reflns_theta_full 24.71
_diffrn_reflns_theta_max 24.71
_diffrn_reflns_theta_min 1.84
_diffrn_standards_decay_% '< 1.0'
_diffrn_standards_interval_count 'initial 50 frames recollected'
_diffrn_standards_number '50 frames'
_exptl_absorpt_coefficient_mu 2.737
_exptl_absorpt_correction_T_max 0.6843
_exptl_absorpt_correction_T_min 0.6533
_exptl_absorpt_correction_type multi-scan
_exptl_absorpt_process_details 'Bruker SADABS'
_exptl_crystal_colour colorless
_exptl_crystal_density_diffrn 1.465
_exptl_crystal_density_meas ?
_exptl_crystal_description needles
_exptl_crystal_F_000 1360
_exptl_crystal_size_max 0.17
_exptl_crystal_size_mid 0.16
_exptl_crystal_size_min 0.15
_refine_diff_density_max 1.694
_refine_diff_density_min -0.500
_refine_diff_density_rms 0.094
_refine_ls_extinction_method none
_refine_ls_goodness_of_fit_ref 1.027
_refine_ls_hydrogen_treatment constr
_refine_ls_matrix_type full
_refine_ls_number_parameters 352
_refine_ls_number_reflns 5096
_refine_ls_number_restraints 0
_refine_ls_restrained_S_all 1.027
_refine_ls_R_factor_all 0.0836
_refine_ls_R_factor_gt 0.0479
_refine_ls_shift/su_max 0.002
_refine_ls_shift/su_mean 0.000
_refine_ls_structure_factor_coef Fsqd
_refine_ls_weighting_details 'calc w=1/[\s^2^(Fo^2^)+(0.0571P)^2^+4.8899P] where P=(Fo^2^+2Fc^2^)/3'
_refine_ls_weighting_scheme calc
_refine_ls_wR_factor_gt 0.1110
_refine_ls_wR_factor_ref 0.1253
_reflns_number_gt 3512
_reflns_number_total 5096
_reflns_threshold_expression >2sigma(I)
_cod_data_source_file ja046690esi20040617_081035_2.cif
_cod_data_source_block compound62
_cod_depositor_comments
;
The following automatic conversions were performed:

'_exptl_crystal_density_meas' value 'n/a' was changed to '?' - the
value is perceived as not measured.

Automatic conversion script
Id: cif_fix_values 3008 2015-01-20 13:52:24Z robertas 
;
_cod_database_code 4113127

loop_
_symmetry_equiv_pos_as_xyz
'x, y, z'
'-x+1/2, y+1/2, -z+1/2'
'-x, -y, -z'
'x-1/2, -y-1/2, z-1/2'

loop_
_atom_site_label
_atom_site_type_symbol
_atom_site_fract_x
_atom_site_fract_y
_atom_site_fract_z
_atom_site_U_iso_or_equiv
_atom_site_adp_type
_atom_site_occupancy
_atom_site_symmetry_multiplicity
_atom_site_calc_flag
_atom_site_refinement_flags
Br1 Br 0.18264(5) 1.17566(2) 0.24934(4) 0.03230(17) Uani 1 1 d .
Br2 Br 1.25925(5) 0.85327(3) 0.15571(5) 0.03767(18) Uani 1 1 d .
N1 N 0.6396(4) 1.19640(18) 0.3994(3) 0.0262(10) Uani 1 1 d .
N2 N 0.8565(4) 0.81047(18) 0.3757(3) 0.0242(10) Uani 1 1 d .
O1 O 0.8470(3) 1.18755(16) 0.4175(3) 0.0391(10) Uani 1 1 d .
O2 O 0.3165(3) 1.08805(16) 0.1078(3) 0.0306(9) Uani 1 1 d .
O3 O 0.6557(3) 0.80886(15) 0.4228(3) 0.0303(8) Uani 1 1 d .
O4 O 1.0676(3) 0.91733(16) 0.0225(3) 0.0306(8) Uani 1 1 d .
C1 C 0.7344(5) 1.1331(2) 0.2726(4) 0.0277(12) Uani 1 1 d .
C2 C 0.7505(5) 1.1747(2) 0.3725(4) 0.0273(12) Uani 1 1 d .
C3 C 0.5464(5) 1.1738(2) 0.3296(4) 0.0240(11) Uani 1 1 d .
C4 C 0.4237(5) 1.1866(2) 0.3292(4) 0.0259(12) Uani 1 1 d .
H4A H 0.3906 1.2137 0.3801 0.031 Uiso 1 1 calc R
C5 C 0.3510(5) 1.1581(2) 0.2515(4) 0.0255(12) Uani 1 1 d .
C6 C 0.3975(5) 1.1169(2) 0.1774(4) 0.0248(11) Uani 1 1 d .
C7 C 0.5221(5) 1.1066(2) 0.1778(4) 0.0249(11) Uani 1 1 d .
H7A H 0.5554 1.0801 0.1260 0.030 Uiso 1 1 calc R
C8 C 0.5974(4) 1.1349(2) 0.2537(4) 0.0236(11) Uani 1 1 d .
C9 C 0.8003(5) 1.1631(2) 0.1781(5) 0.0359(14) Uani 1 1 d .
H9A H 0.7916 1.1376 0.1133 0.054 Uiso 1 1 calc R
H9B H 0.8867 1.1678 0.1978 0.054 Uiso 1 1 calc R
H9C H 0.7644 1.2028 0.1631 0.054 Uiso 1 1 calc R
C10 C 0.6195(5) 1.2373(2) 0.4897(4) 0.0344(13) Uani 1 1 d .
H10A H 0.6975 1.2467 0.5263 0.052 Uiso 1 1 calc R
H10B H 0.5655 1.2180 0.5411 0.052 Uiso 1 1 calc R
H10C H 0.5821 1.2747 0.4623 0.052 Uiso 1 1 calc R
C11 C 0.3569(5) 1.0323(3) 0.0620(4) 0.0374(14) Uani 1 1 d .
H11A H 0.2926 1.0158 0.0140 0.056 Uiso 1 1 calc R
H11B H 0.3758 1.0035 0.1203 0.056 Uiso 1 1 calc R
H11C H 0.4299 1.0397 0.0204 0.056 Uiso 1 1 calc R
C12 C 0.7846(5) 1.0692(2) 0.2935(4) 0.0270(12) Uani 1 1 d .
H12A H 0.7693 1.0450 0.2270 0.032 Uiso 1 1 calc R
H12B H 0.8738 1.0724 0.3046 0.032 Uiso 1 1 calc R
C13 C 0.7348(5) 1.0342(2) 0.3887(4) 0.0256(12) Uani 1 1 d .
H13A H 0.6447 1.0398 0.3897 0.031 Uiso 1 1 calc R
C14 C 0.7902(5) 1.0522(2) 0.4995(4) 0.0301(12) Uani 1 1 d .
H14A H 0.7537 1.0903 0.5252 0.036 Uiso 1 1 calc R
H14B H 0.8792 1.0578 0.4953 0.036 Uiso 1 1 calc R
C15 C 0.7606(5) 0.9997(2) 0.5758(4) 0.0265(12) Uani 1 1 d .
C16 C 0.7584(6) 0.9437(2) 0.5012(4) 0.0398(15) Uani 1 1 d .
H16A H 0.8293 0.9174 0.5184 0.048 Uiso 1 1 calc R
H16B H 0.6833 0.9200 0.5117 0.048 Uiso 1 1 calc R
C17 C 0.7630(5) 0.9661(2) 0.3832(4) 0.0239(11) Uani 1 1 d .
H17A H 0.8484 0.9614 0.3589 0.029 Uiso 1 1 calc R
C18 C 0.6363(5) 1.0085(3) 0.6229(5) 0.0416(15) Uani 1 1 d .
H18A H 0.6379 1.0440 0.6702 0.062 Uiso 1 1 calc R
H18B H 0.6148 0.9727 0.6649 0.062 Uiso 1 1 calc R
H18C H 0.5759 1.0145 0.5639 0.062 Uiso 1 1 calc R
C19 C 0.8542(5) 0.9944(3) 0.6701(4) 0.0404(14) Uani 1 1 d .
H19A H 0.8517 1.0310 0.7147 0.061 Uiso 1 1 calc R
H19B H 0.9357 0.9897 0.6413 0.061 Uiso 1 1 calc R
H19C H 0.8349 0.9592 0.7146 0.061 Uiso 1 1 calc R
C20 C 0.6792(4) 0.9316(2) 0.3028(4) 0.0246(11) Uani 1 1 d .
H20A H 0.6674 0.9570 0.2372 0.030 Uiso 1 1 calc R
H20B H 0.5988 0.9273 0.3359 0.030 Uiso 1 1 calc R
C21 C 0.7206(4) 0.8683(2) 0.2664(4) 0.0235(11) Uani 1 1 d .
C22 C 0.7371(5) 0.8262(2) 0.3657(4) 0.0263(12) Uani 1 1 d .
C23 C 0.9248(5) 0.8361(2) 0.2923(4) 0.0257(12) Uani 1 1 d .
C24 C 1.0469(5) 0.8311(2) 0.2754(4) 0.0258(12) Uani 1 1 d .
H24A H 1.0994 0.8096 0.3242 0.031 Uiso 1 1 calc R
C25 C 1.0907(4) 0.8593(2) 0.1822(4) 0.0275(12) Uani 1 1 d .
C26 C 1.0150(4) 0.8914(2) 0.1117(4) 0.0249(11) Uani 1 1 d .
C27 C 0.8930(4) 0.8965(2) 0.1322(4) 0.0253(11) Uani 1 1 d .
H27A H 0.8405 0.9187 0.0844 0.030 Uiso 1 1 calc R
C28 C 0.8477(4) 0.8690(2) 0.2232(4) 0.0247(12) Uani 1 1 d .
C29 C 0.6256(5) 0.8407(2) 0.1869(4) 0.0313(13) Uani 1 1 d .
H29A H 0.6529 0.8005 0.1644 0.047 Uiso 1 1 calc R
H29B H 0.6159 0.8668 0.1231 0.047 Uiso 1 1 calc R
H29C H 0.5475 0.8370 0.2226 0.047 Uiso 1 1 calc R
C30 C 0.9063(5) 0.7715(2) 0.4617(4) 0.0331(13) Uani 1 1 d .
H30A H 0.8412 0.7595 0.5097 0.050 Uiso 1 1 calc R
H30B H 0.9693 0.7934 0.5035 0.050 Uiso 1 1 calc R
H30C H 0.9420 0.7353 0.4295 0.050 Uiso 1 1 calc R
C31 C 0.9858(5) 0.9343(3) -0.0649(4) 0.0339(13) Uani 1 1 d .
H31B H 1.0320 0.9521 -0.1237 0.051 Uiso 1 1 calc R
H31C H 0.9274 0.9641 -0.0390 0.051 Uiso 1 1 calc R
H31D H 0.9421 0.8985 -0.0918 0.051 Uiso 1 1 calc R

loop_
_atom_site_aniso_label
_atom_site_aniso_U_11
_atom_site_aniso_U_22
_atom_site_aniso_U_33
_atom_site_aniso_U_23
_atom_site_aniso_U_13
_atom_site_aniso_U_12
Br1 0.0302(3) 0.0311(3) 0.0352(3) -0.0072(2) -0.0047(2) 0.0066(2)
Br2 0.0250(3) 0.0376(4) 0.0504(4) -0.0088(3) 0.0006(2) 0.0046(2)
N1 0.027(2) 0.020(2) 0.031(2) -0.0036(19) -0.0045(19) -0.0023(18)
N2 0.028(2) 0.022(2) 0.022(2) 0.0013(18) -0.0047(18) 0.0010(18)
O1 0.035(2) 0.026(2) 0.057(3) 0.0002(19) -0.004(2) 0.0011(17)
O2 0.037(2) 0.029(2) 0.0253(19) -0.0070(16) -0.0065(16) 0.0057(16)
O3 0.036(2) 0.025(2) 0.030(2) -0.0018(16) 0.0025(17) -0.0024(16)
O4 0.031(2) 0.034(2) 0.0268(19) -0.0017(16) 0.0048(16) 0.0020(16)
C1 0.030(3) 0.023(3) 0.030(3) 0.003(2) 0.004(2) 0.003(2)
C2 0.026(3) 0.019(3) 0.036(3) 0.008(2) -0.005(2) -0.002(2)
C3 0.035(3) 0.015(3) 0.022(3) 0.002(2) -0.001(2) -0.004(2)
C4 0.037(3) 0.019(3) 0.022(3) -0.001(2) 0.005(2) -0.001(2)
C5 0.029(3) 0.019(3) 0.028(3) 0.000(2) -0.002(2) 0.002(2)
C6 0.032(3) 0.022(3) 0.020(3) 0.000(2) -0.002(2) 0.003(2)
C7 0.034(3) 0.023(3) 0.019(3) 0.000(2) 0.003(2) 0.003(2)
C8 0.029(3) 0.018(3) 0.024(3) 0.004(2) -0.001(2) 0.002(2)
C9 0.041(3) 0.024(3) 0.043(3) 0.011(2) 0.011(3) -0.001(2)
C10 0.041(3) 0.028(3) 0.034(3) -0.007(2) -0.002(3) 0.000(3)
C11 0.043(3) 0.036(3) 0.032(3) -0.015(3) -0.008(3) 0.009(3)
C12 0.031(3) 0.021(3) 0.029(3) 0.000(2) 0.005(2) 0.003(2)
C13 0.031(3) 0.019(3) 0.027(3) 0.002(2) 0.005(2) 0.000(2)
C14 0.035(3) 0.019(3) 0.036(3) -0.001(2) 0.004(2) -0.003(2)
C15 0.038(3) 0.021(3) 0.020(3) 0.001(2) 0.002(2) -0.002(2)
C16 0.073(4) 0.020(3) 0.026(3) -0.002(2) 0.000(3) -0.003(3)
C17 0.033(3) 0.020(3) 0.019(3) 0.001(2) 0.002(2) 0.003(2)
C18 0.039(3) 0.046(4) 0.040(3) 0.002(3) 0.004(3) -0.003(3)
C19 0.053(4) 0.033(3) 0.034(3) 0.006(3) -0.010(3) 0.002(3)
C20 0.024(3) 0.020(3) 0.030(3) 0.001(2) 0.005(2) 0.005(2)
C21 0.025(3) 0.021(3) 0.025(3) -0.001(2) -0.002(2) 0.000(2)
C22 0.034(3) 0.020(3) 0.025(3) -0.010(2) -0.001(2) -0.004(2)
C23 0.030(3) 0.020(3) 0.027(3) -0.006(2) -0.007(2) 0.001(2)
C24 0.029(3) 0.021(3) 0.028(3) -0.006(2) -0.007(2) 0.002(2)
C25 0.026(3) 0.022(3) 0.034(3) -0.011(2) -0.003(2) 0.002(2)
C26 0.030(3) 0.017(3) 0.027(3) -0.009(2) 0.001(2) -0.001(2)
C27 0.029(3) 0.022(3) 0.024(3) -0.001(2) -0.002(2) 0.004(2)
C28 0.027(3) 0.020(3) 0.027(3) -0.008(2) -0.002(2) 0.000(2)
C29 0.033(3) 0.034(3) 0.027(3) -0.003(2) -0.003(2) -0.001(2)
C30 0.038(3) 0.029(3) 0.032(3) 0.001(2) -0.007(2) -0.002(2)
C31 0.034(3) 0.040(3) 0.028(3) 0.000(3) 0.000(2) -0.004(3)

loop_
_atom_type_symbol
_atom_type_description
_atom_type_scat_dispersion_real
_atom_type_scat_dispersion_imag
_atom_type_scat_source
C C 0.0033 0.0016 'International Tables Vol C Tables 4.2.6.8 and 6.1.1.4'
H H 0.0000 0.0000 'International Tables Vol C Tables 4.2.6.8 and 6.1.1.4'
N N 0.0061 0.0033 'International Tables Vol C Tables 4.2.6.8 and 6.1.1.4'
O O 0.0106 0.0060 'International Tables Vol C Tables 4.2.6.8 and 6.1.1.4'
Br Br -0.2901 2.4595 'International Tables Vol C Tables 4.2.6.8 and 6.1.1.4'

loop_
_geom_angle_atom_site_label_1
_geom_angle_atom_site_label_2
_geom_angle_atom_site_label_3
_geom_angle
C2 N1 C3 111.5(4)
C2 N1 C10 124.3(4)
C3 N1 C10 124.3(4)
C22 N2 C23 111.4(4)
C22 N2 C30 123.8(4)
C23 N2 C30 124.7(4)
C6 O2 C11 116.2(4)
C26 O4 C31 116.0(4)
C8 C1 C12 113.6(4)
C8 C1 C9 111.0(4)
C12 C1 C9 110.4(4)
C8 C1 C2 101.3(4)
C12 C1 C2 112.5(4)
C9 C1 C2 107.5(4)
O1 C2 N1 125.6(5)
O1 C2 C1 125.5(5)
N1 C2 C1 108.8(4)
C4 C3 C8 122.3(5)
C4 C3 N1 128.6(4)
C8 C3 N1 109.2(4)
C3 C4 C5 117.1(4)
C4 C5 C6 122.3(5)
C4 C5 Br1 117.6(4)
C6 C5 Br1 120.1(4)
O2 C6 C7 123.1(4)
O2 C6 C5 117.8(4)
C7 C6 C5 119.0(5)
C8 C7 C6 120.0(4)
C7 C8 C3 119.2(5)
C7 C8 C1 131.6(4)
C3 C8 C1 109.2(4)
C13 C12 C1 117.5(4)
C12 C13 C14 114.4(4)
C12 C13 C17 112.7(4)
C14 C13 C17 102.7(4)
C13 C14 C15 105.2(4)
C18 C15 C19 108.2(4)
C18 C15 C14 110.3(4)
C19 C15 C14 111.8(4)
C18 C15 C16 109.6(5)
C19 C15 C16 112.9(4)
C14 C15 C16 104.0(4)
C17 C16 C15 107.8(4)
C20 C17 C13 113.3(4)
C20 C17 C16 114.5(4)
C13 C17 C16 105.1(4)
C17 C20 C21 117.5(4)
C28 C21 C29 113.4(4)
C28 C21 C20 112.2(4)
C29 C21 C20 110.3(4)
C28 C21 C22 101.3(4)
C29 C21 C22 109.1(4)
C20 C21 C22 110.1(4)
O3 C22 N2 126.3(5)
O3 C22 C21 125.3(5)
N2 C22 C21 108.4(4)
C24 C23 C28 122.1(5)
C24 C23 N2 128.7(5)
C28 C23 N2 109.2(4)
C23 C24 C25 116.7(5)
C26 C25 C24 121.9(5)
C26 C25 Br2 120.1(4)
C24 C25 Br2 118.0(4)
C27 C26 C25 119.8(5)
C27 C26 O4 123.0(5)
C25 C26 O4 117.1(4)
C26 C27 C28 119.3(5)
C27 C28 C23 120.0(5)
C27 C28 C21 130.5(5)
C23 C28 C21 109.5(4)

loop_
_geom_bond_atom_site_label_1
_geom_bond_atom_site_label_2
_geom_bond_distance
Br1 C5 1.892(5)
Br2 C25 1.898(5)
N1 C2 1.362(6)
N1 C3 1.411(6)
N1 C10 1.457(6)
N2 C22 1.361(6)
N2 C23 1.411(6)
N2 C30 1.462(6)
O1 C2 1.217(6)
O2 C6 1.377(6)
O2 C11 1.433(6)
O3 C22 1.218(6)
O4 C26 1.383(6)
O4 C31 1.435(6)
C1 C8 1.519(7)
C1 C12 1.537(7)
C1 C9 1.542(7)
C1 C2 1.545(7)
C3 C4 1.379(7)
C3 C8 1.402(7)
C4 C5 1.382(7)
C5 C6 1.399(7)
C6 C7 1.389(7)
C7 C8 1.382(7)
C12 C13 1.523(7)
C13 C14 1.534(7)
C13 C17 1.540(7)
C14 C15 1.538(7)
C15 C18 1.514(7)
C15 C19 1.536(7)
C15 C16 1.544(7)
C16 C17 1.541(7)
C17 C20 1.536(7)
C20 C21 1.544(6)
C21 C28 1.512(7)
C21 C29 1.539(7)
C21 C22 1.547(7)
C23 C24 1.370(7)
C23 C28 1.391(7)
C24 C25 1.406(7)
C25 C26 1.382(7)
C26 C27 1.378(7)
C27 C28 1.383(7)

loop_
_geom_torsion_atom_site_label_1
_geom_torsion_atom_site_label_2
_geom_torsion_atom_site_label_3
_geom_torsion_atom_site_label_4
_geom_torsion
C3 N1 C2 O1 178.5(5)
C10 N1 C2 O1 -2.1(8)
C3 N1 C2 C1 0.7(5)
C10 N1 C2 C1 -179.9(4)
C8 C1 C2 O1 -179.4(5)
C12 C1 C2 O1 58.9(7)
C9 C1 C2 O1 -62.9(6)
C8 C1 C2 N1 -1.6(5)
C12 C1 C2 N1 -123.3(4)
C9 C1 C2 N1 114.9(5)
C2 N1 C3 C4 -178.1(5)
C10 N1 C3 C4 2.5(8)
C2 N1 C3 C8 0.6(6)
C10 N1 C3 C8 -178.8(4)
C8 C3 C4 C5 1.5(7)
N1 C3 C4 C5 -179.9(5)
C3 C4 C5 C6 1.5(7)
C3 C4 C5 Br1 -179.5(4)
C11 O2 C6 C7 21.3(7)
C11 O2 C6 C5 -158.1(5)
C4 C5 C6 O2 175.9(4)
Br1 C5 C6 O2 -3.1(6)
C4 C5 C6 C7 -3.6(8)
Br1 C5 C6 C7 177.5(4)
O2 C6 C7 C8 -176.7(4)
C5 C6 C7 C8 2.7(7)
C6 C7 C8 C3 0.1(7)
C6 C7 C8 C1 -179.1(5)
C4 C3 C8 C7 -2.2(7)
N1 C3 C8 C7 178.9(4)
C4 C3 C8 C1 177.1(4)
N1 C3 C8 C1 -1.7(5)
C12 C1 C8 C7 -57.9(7)
C9 C1 C8 C7 67.3(7)
C2 C1 C8 C7 -178.7(5)
C12 C1 C8 C3 122.9(5)
C9 C1 C8 C3 -112.0(5)
C2 C1 C8 C3 2.0(5)
C8 C1 C12 C13 -58.0(6)
C9 C1 C12 C13 176.5(5)
C2 C1 C12 C13 56.4(6)
C1 C12 C13 C14 -79.3(6)
C1 C12 C13 C17 163.9(4)
C12 C13 C14 C15 -162.2(4)
C17 C13 C14 C15 -39.7(5)
C13 C14 C15 C18 -86.5(5)
C13 C14 C15 C19 153.1(4)
C13 C14 C15 C16 30.9(5)
C18 C15 C16 C17 107.8(5)
C19 C15 C16 C17 -131.6(5)
C14 C15 C16 C17 -10.2(6)
C12 C13 C17 C20 -78.0(5)
C14 C13 C17 C20 158.4(4)
C12 C13 C17 C16 156.2(5)
C14 C13 C17 C16 32.7(5)
C15 C16 C17 C20 -139.1(4)
C15 C16 C17 C13 -14.1(6)
C13 C17 C20 C21 163.0(4)
C16 C17 C20 C21 -76.4(6)
C17 C20 C21 C28 -52.8(6)
C17 C20 C21 C29 179.7(4)
C17 C20 C21 C22 59.2(5)
C23 N2 C22 O3 176.6(5)
C30 N2 C22 O3 -2.9(8)
C23 N2 C22 C21 -1.3(5)
C30 N2 C22 C21 179.2(4)
C28 C21 C22 O3 -174.9(5)
C29 C21 C22 O3 -55.0(6)
C20 C21 C22 O3 66.2(6)
C28 C21 C22 N2 3.0(5)
C29 C21 C22 N2 122.9(4)
C20 C21 C22 N2 -115.9(4)
C22 N2 C23 C24 179.4(5)
C30 N2 C23 C24 -1.1(8)
C22 N2 C23 C28 -1.2(5)
C30 N2 C23 C28 178.2(4)
C28 C23 C24 C25 -2.0(7)
N2 C23 C24 C25 177.2(5)
C23 C24 C25 C26 0.9(7)
C23 C24 C25 Br2 -179.8(4)
C24 C25 C26 C27 0.3(7)
Br2 C25 C26 C27 -179.0(4)
C24 C25 C26 O4 -179.9(4)
Br2 C25 C26 O4 0.8(6)
C31 O4 C26 C27 -18.2(6)
C31 O4 C26 C25 162.1(4)
C25 C26 C27 C28 -0.4(7)
O4 C26 C27 C28 179.8(4)
C26 C27 C28 C23 -0.7(7)
C26 C27 C28 C21 178.5(5)
C24 C23 C28 C27 2.0(7)
N2 C23 C28 C27 -177.4(4)
C24 C23 C28 C21 -177.3(4)
N2 C23 C28 C21 3.3(5)
C29 C21 C28 C27 60.2(7)
C20 C21 C28 C27 -65.5(7)
C22 C21 C28 C27 177.0(5)
C29 C21 C28 C23 -120.6(5)
C20 C21 C28 C23 113.7(5)
C22 C21 C28 C23 -3.8(5)
